data_1562209
loop_
_publ_author_name
'Zhang, Shu-Hua'
'Zhao, Ru-Xiao'
'Li, Gui'
'Zhang, Hai-Yang'
'Huang, Qiu-Ping'
'Liang, Fu-Pei'

_publ_section_title
;
 Room temperature syntheses, crystal structures and properties of two new
 heterometallic polymers based on 3-ethoxy-2-hydroxybenzaldehyde ligand
;
_journal_name_full 'Journal of Solid State Chemistry'
_journal_page_first 206
_journal_page_last 212
_journal_paper_doi 10.1016/j.jssc.2014.08.032
_journal_volume 220
_journal_year 2014
_chemical_formula_moiety 'C18 H18 Cu3 N18 Na2 O6'
_chemical_formula_sum 'C18 H18 Cu3 N18 Na2 O6'
_chemical_formula_weight 819.10
_space_group_IT_number 2
_space_group_name_Hall '-P 1'
_space_group_name_H-M_alt 'P -1'
_symmetry_cell_setting triclinic
_symmetry_space_group_name_H-M 'P -1'
_atom_sites_solution_hydrogens geom
_atom_sites_solution_primary direct
_atom_sites_solution_secondary difmap
_audit_creation_method SHELXL-97
_cell_angle_alpha 64.87(2)
_cell_angle_beta 69.441(19)
_cell_angle_gamma 65.634(19)
_cell_formula_units_Z 1
_cell_length_a 9.1976(18)
_cell_length_b 9.390(2)
_cell_length_c 10.640(2)
_cell_measurement_reflns_used 1152
_cell_measurement_temperature 293(2)
_cell_measurement_theta_max 25.74
_cell_measurement_theta_min 3.80
_cell_volume 740.4(3)
_computing_structure_refinement 'SHELXL-97 (Sheldrick, 1997)'
_computing_structure_solution 'SHELXS-97 (Sheldrick, 1990)'
_diffrn_ambient_temperature 293(2)
_diffrn_detector_area_resol_mean 0
_diffrn_measured_fraction_theta_full 0.989
_diffrn_measured_fraction_theta_max 0.989
_diffrn_measurement_device_type 'SuperNova, Single source at offset, Eos'
_diffrn_measurement_method '\w scans'
_diffrn_radiation_monochromator graphite
_diffrn_radiation_source 'fine-focus sealed tube'
_diffrn_radiation_type MoK\a
_diffrn_radiation_wavelength 0.71073
_diffrn_reflns_av_R_equivalents 0.0787
_diffrn_reflns_av_sigmaI/netI 0.1469
_diffrn_reflns_limit_h_max 10
_diffrn_reflns_limit_h_min -10
_diffrn_reflns_limit_k_max 11
_diffrn_reflns_limit_k_min -11
_diffrn_reflns_limit_l_max 12
_diffrn_reflns_limit_l_min -12
_diffrn_reflns_number 4223
_diffrn_reflns_theta_full 25.09
_diffrn_reflns_theta_max 25.09
_diffrn_reflns_theta_min 3.63
_diffrn_standards_decay_% 0
_diffrn_standards_interval_count 0
_diffrn_standards_interval_time 0
_diffrn_standards_number 0
_exptl_absorpt_coefficient_mu 2.234
_exptl_absorpt_correction_T_max 0.8542
_exptl_absorpt_correction_T_min 0.4726
_exptl_absorpt_correction_type multi-scan
_exptl_absorpt_process_details sadabs
_exptl_crystal_colour black
_exptl_crystal_density_diffrn 1.837
_exptl_crystal_density_method 'not measured'
_exptl_crystal_description block
_exptl_crystal_F_000 409
_exptl_crystal_size_max 0.22
_exptl_crystal_size_mid 0.19
_exptl_crystal_size_min 0.17
_refine_diff_density_max 1.088
_refine_diff_density_min -0.878
_refine_diff_density_rms 0.169
_refine_ls_extinction_method none
_refine_ls_goodness_of_fit_ref 1.007
_refine_ls_hydrogen_treatment constr
_refine_ls_matrix_type full
_refine_ls_number_parameters 215
_refine_ls_number_reflns 2596
_refine_ls_number_restraints 0
_refine_ls_restrained_S_all 1.007
_refine_ls_R_factor_all 0.1634
_refine_ls_R_factor_gt 0.0896
_refine_ls_shift/su_max 0.000
_refine_ls_shift/su_mean 0.000
_refine_ls_structure_factor_coef Fsqd
_refine_ls_weighting_details 'calc w=1/[\s^2^(Fo^2^)+(0.1133P)^2^+1.3587P] where P=(Fo^2^+2Fc^2^)/3'
_refine_ls_weighting_scheme calc
_refine_ls_wR_factor_gt 0.2045
_refine_ls_wR_factor_ref 0.2453
_reflns_number_gt 1322
_reflns_number_total 2596
_reflns_threshold_expression >2sigma(I)
_cod_data_source_file JSSC-2014-220-206.cif
_cod_data_source_block cu3
_cod_database_code 1562209

loop_
_symmetry_equiv_pos_as_xyz
'x, y, z'
'-x, -y, -z'

loop_
_atom_site_label
_atom_site_type_symbol
_atom_site_fract_x
_atom_site_fract_y
_atom_site_fract_z
_atom_site_U_iso_or_equiv
_atom_site_adp_type
_atom_site_occupancy
_atom_site_symmetry_multiplicity
_atom_site_calc_flag
_atom_site_refinement_flags
_atom_site_disorder_assembly
_atom_site_disorder_group
Cu1 Cu 1.0000 0.5000 0.5000 0.0378(6) Uani 1 2 d S . .
Cu2 Cu 0.94743(18) 0.94769(17) 0.40466(16) 0.0413(5) Uani 1 1 d . . .
O1 O 1.0530(9) 0.5244(9) 0.6453(8) 0.041(2) Uani 1 1 d . . .
O2 O 1.1956(10) 0.5458(9) 0.8002(8) 0.043(2) Uani 1 1 d . . .
C2 C 0.7934(13) 0.7213(12) 0.7147(12) 0.034(3) Uani 1 1 d . . .
N8 N 0.7307(13) 1.2099(12) 0.5248(10) 0.039(2) Uani 1 1 d . . .
C9 C 0.7113(15) 0.7103(13) 0.6312(12) 0.040(3) Uani 1 1 d . . .
H9A H 0.6017 0.7737 0.6385 0.048 Uiso 1 1 calc R . .
C7 C 1.2865(16) 0.5529(15) 0.8823(13) 0.047(3) Uani 1 1 d . . .
H7A H 1.2362 0.5186 0.9826 0.057 Uiso 1 1 calc R . .
H7B H 1.2883 0.6650 0.8539 0.057 Uiso 1 1 calc R . .
N6 N 0.6884(15) 0.8919(13) 0.2348(13) 0.068(4) Uani 1 1 d . . .
N1 N 1.0547(12) 0.7597(12) 0.3370(12) 0.050(3) Uani 1 1 d . . .
C5 C 0.9498(16) 0.7501(15) 0.8809(13) 0.047(3) Uani 1 1 d . . .
H5 H 1.0012 0.7642 0.9341 0.057 Uiso 1 1 calc R . .
N2 N 1.0975(14) 0.7806(13) 0.2106(13) 0.051(3) Uani 1 1 d . . .
N9 N 0.6106(13) 1.3108(14) 0.5351(12) 0.059(3) Uani 1 1 d . . .
N3 N 1.1443(19) 0.7898(18) 0.0949(15) 0.094(5) Uani 1 1 d . . .
N7 N 0.8597(12) 1.1054(11) 0.5153(10) 0.039(2) Uani 1 1 d . . .
N5 N 0.7203(13) 0.9578(13) 0.2857(13) 0.056(3) Uani 1 1 d . . .
C6 C 1.0357(15) 0.6429(13) 0.8087(12) 0.039(3) Uani 1 1 d . . .
C1 C 0.9606(13) 0.6257(12) 0.7188(11) 0.029(2) Uani 1 1 d . . .
N4 N 0.7454(14) 1.0324(12) 0.3374(13) 0.060(3) Uani 1 1 d . . .
C8 C 1.4540(16) 0.4406(18) 0.8558(14) 0.062(4) Uani 1 1 d . . .
H8A H 1.5056 0.4806 0.7577 0.092 Uiso 1 1 calc R . .
H8B H 1.4502 0.3317 0.8777 0.092 Uiso 1 1 calc R . .
H8C H 1.5153 0.4362 0.9148 0.092 Uiso 1 1 calc R . .
C4 C 0.7867(16) 0.8407(15) 0.8787(13) 0.050(3) Uani 1 1 d . . .
H4 H 0.7298 0.9095 0.9340 0.060 Uiso 1 1 calc R . .
C3 C 0.7089(16) 0.8300(15) 0.7965(13) 0.051(3) Uani 1 1 d . . .
H3 H 0.6006 0.8937 0.7938 0.061 Uiso 1 1 calc R . .
O3 O 0.7623(9) 0.6294(9) 0.5496(8) 0.040(2) Uani 1 1 d . . .
Na1 Na 1.3217(6) 0.3899(6) 0.6394(5) 0.0497(13) Uani 1 1 d . . .

loop_
_atom_site_aniso_label
_atom_site_aniso_U_11
_atom_site_aniso_U_22
_atom_site_aniso_U_33
_atom_site_aniso_U_23
_atom_site_aniso_U_13
_atom_site_aniso_U_12
Cu1 0.0308(12) 0.0444(12) 0.0445(13) -0.0279(11) -0.0123(9) -0.0001(10)
Cu2 0.0410(9) 0.0379(9) 0.0497(10) -0.0217(8) -0.0136(7) -0.0056(7)
O1 0.043(5) 0.044(5) 0.041(5) -0.013(4) -0.020(4) -0.009(4)
O2 0.046(5) 0.049(5) 0.043(5) -0.018(4) -0.018(4) -0.012(4)
C2 0.039(7) 0.024(6) 0.039(7) -0.010(5) -0.012(6) -0.009(5)
N8 0.044(7) 0.033(5) 0.036(6) -0.004(5) -0.010(5) -0.015(6)
C9 0.044(8) 0.033(6) 0.041(7) -0.008(6) -0.012(6) -0.011(6)
C7 0.065(9) 0.055(8) 0.034(7) -0.021(7) -0.015(6) -0.021(7)
N6 0.084(10) 0.050(7) 0.083(10) -0.018(7) -0.043(8) -0.017(7)
N1 0.045(7) 0.045(6) 0.068(8) -0.037(6) -0.014(6) -0.001(5)
C5 0.053(9) 0.049(8) 0.042(8) -0.017(7) -0.011(6) -0.015(7)
N2 0.060(8) 0.051(7) 0.053(8) -0.034(6) -0.018(6) -0.004(6)
N9 0.034(6) 0.062(8) 0.072(8) -0.034(7) -0.016(6) 0.010(6)
N3 0.128(14) 0.119(12) 0.062(9) -0.060(10) -0.012(9) -0.039(10)
N7 0.036(6) 0.032(5) 0.049(6) -0.023(5) -0.011(5) 0.003(5)
N5 0.050(7) 0.045(7) 0.076(9) -0.018(7) -0.031(6) -0.004(6)
C6 0.054(8) 0.029(6) 0.028(6) -0.010(5) -0.010(6) -0.008(6)
C1 0.032(6) 0.027(5) 0.028(6) -0.024(5) 0.000(5) 0.000(5)
N4 0.065(8) 0.037(6) 0.089(10) -0.022(6) -0.043(7) -0.001(6)
C8 0.051(9) 0.097(12) 0.051(9) -0.037(9) -0.005(7) -0.027(9)
C4 0.064(9) 0.039(7) 0.039(7) -0.023(6) -0.008(7) 0.000(7)
C3 0.050(8) 0.053(8) 0.041(8) -0.025(7) -0.004(6) -0.002(7)
O3 0.042(5) 0.045(5) 0.040(5) -0.016(4) -0.013(4) -0.014(4)
Na1 0.036(3) 0.049(3) 0.064(3) -0.027(3) -0.015(2) -0.002(2)

loop_
_atom_type_symbol
_atom_type_description
_atom_type_scat_dispersion_real
_atom_type_scat_dispersion_imag
_atom_type_scat_source
C C 0.0033 0.0016 'International Tables Vol C Tables 4.2.6.8 and 6.1.1.4'
H H 0.0000 0.0000 'International Tables Vol C Tables 4.2.6.8 and 6.1.1.4'
N N 0.0061 0.0033 'International Tables Vol C Tables 4.2.6.8 and 6.1.1.4'
O O 0.0106 0.0060 'International Tables Vol C Tables 4.2.6.8 and 6.1.1.4'
Na Na 0.0362 0.0249 'International Tables Vol C Tables 4.2.6.8 and 6.1.1.4'
Cu Cu 0.3201 1.2651 'International Tables Vol C Tables 4.2.6.8 and 6.1.1.4'

loop_
_geom_angle_atom_site_label_1
_geom_angle_atom_site_label_2
_geom_angle_atom_site_label_3
_geom_angle
_geom_angle_site_symmetry_1
_geom_angle_site_symmetry_3
O1 Cu1 O1 180.0(4) . 2_766
O1 Cu1 O3 92.7(3) . .
O1 Cu1 O3 87.3(3) 2_766 .
O1 Cu1 O3 87.3(3) . 2_766
O1 Cu1 O3 92.7(3) 2_766 2_766
O3 Cu1 O3 180.0(5) . 2_766
O1 Cu1 N1 89.2(3) . .
O1 Cu1 N1 90.8(3) 2_766 .
O3 Cu1 N1 89.1(3) . .
O3 Cu1 N1 90.9(3) 2_766 .
O1 Cu1 N1 90.8(3) . 2_766
O1 Cu1 N1 89.2(3) 2_766 2_766
O3 Cu1 N1 90.9(3) . 2_766
O3 Cu1 N1 89.1(3) 2_766 2_766
N1 Cu1 N1 180.0(3) . 2_766
O1 Cu1 Na1 39.8(3) . .
O1 Cu1 Na1 140.2(3) 2_766 .
O3 Cu1 Na1 132.5(2) . .
O3 Cu1 Na1 47.5(2) 2_766 .
N1 Cu1 Na1 90.6(2) . .
N1 Cu1 Na1 89.4(2) 2_766 .
O1 Cu1 Na1 140.2(3) . 2_766
O1 Cu1 Na1 39.8(3) 2_766 2_766
O3 Cu1 Na1 47.5(2) . 2_766
O3 Cu1 Na1 132.5(2) 2_766 2_766
N1 Cu1 Na1 89.4(2) . 2_766
N1 Cu1 Na1 90.6(2) 2_766 2_766
Na1 Cu1 Na1 180.0 . 2_766
N1 Cu2 N4 98.1(4) . .
N1 Cu2 N7 166.3(4) . .
N4 Cu2 N7 92.6(4) . .
N1 Cu2 N7 91.7(4) . 2_776
N4 Cu2 N7 170.2(4) . 2_776
N7 Cu2 N7 77.8(4) . 2_776
C1 O1 Cu1 126.8(7) . .
C1 O1 Na1 124.5(6) . .
Cu1 O1 Na1 107.6(4) . .
C6 O2 C7 117.2(9) . .
C6 O2 Na1 120.6(6) . .
C7 O2 Na1 122.1(7) . .
C9 C2 C3 119.5(11) . .
C9 C2 C1 121.3(10) . .
C3 C2 C1 119.2(9) . .
N9 N8 N7 178.0(11) . .
O3 C9 C2 130.0(11) . .
O3 C9 H9A 115.0 . .
C2 C9 H9A 115.0 . .
O2 C7 C8 107.6(9) . .
O2 C7 H7A 110.2 . .
C8 C7 H7A 110.2 . .
O2 C7 H7B 110.2 . .
C8 C7 H7B 110.2 . .
H7A C7 H7B 108.5 . .
N5 N6 Na1 120.7(9) . 2_766
N2 N1 Cu2 120.3(9) . .
N2 N1 Cu1 118.8(8) . .
Cu2 N1 Cu1 116.3(5) . .
C6 C5 C4 122.2(11) . .
C6 C5 H5 118.9 . .
C4 C5 H5 118.9 . .
N3 N2 N1 175.5(15) . .
N8 N9 Na1 148.9(10) . 1_465
N8 N9 Na1 105.8(9) . 2_776
Na1 N9 Na1 105.4(4) 1_465 2_776
N8 N7 Cu2 129.1(8) . .
N8 N7 Cu2 128.6(7) . 2_776
Cu2 N7 Cu2 102.2(4) . 2_776
N6 N5 N4 176.4(13) . .
C5 C6 O2 129.0(11) . .
C5 C6 C1 119.8(11) . .
O2 C6 C1 111.1(9) . .
O1 C1 C2 124.9(9) . .
O1 C1 C6 117.2(10) . .
C2 C1 C6 117.9(9) . .
N5 N4 Cu2 120.4(9) . .
C7 C8 H8A 109.5 . .
C7 C8 H8B 109.5 . .
H8A C8 H8B 109.5 . .
C7 C8 H8C 109.5 . .
H8A C8 H8C 109.5 . .
H8B C8 H8C 109.5 . .
C3 C4 C5 120.8(11) . .
C3 C4 H4 119.6 . .
C5 C4 H4 119.6 . .
C4 C3 C2 120.1(12) . .
C4 C3 H3 120.0 . .
C2 C3 H3 120.0 . .
C9 O3 Cu1 122.8(7) . .
C9 O3 Na1 139.7(7) . 2_766
Cu1 O3 Na1 95.8(3) . 2_766
O1 Na1 O2 66.3(3) . .
O1 Na1 N9 157.1(4) . 1_645
O2 Na1 N9 124.6(3) . 1_645
O1 Na1 N6 99.4(4) . 2_766
O2 Na1 N6 109.6(4) . 2_766
N9 Na1 N6 95.2(4) 1_645 2_766
O1 Na1 O3 69.3(3) . 2_766
O2 Na1 O3 135.0(3) . 2_766
N9 Na1 O3 94.8(3) 1_645 2_766
N6 Na1 O3 84.6(3) 2_766 2_766
O1 Na1 N9 89.5(3) . 2_776
O2 Na1 N9 79.2(3) . 2_776
N9 Na1 N9 74.6(4) 1_645 2_776
N6 Na1 N9 169.4(4) 2_766 2_776
O3 Na1 N9 93.2(3) 2_766 2_776
O1 Na1 Cu1 32.6(2) . .
O2 Na1 Cu1 98.7(2) . .
N9 Na1 Cu1 129.8(3) 1_645 .
N6 Na1 Cu1 92.4(3) 2_766 .
O3 Na1 Cu1 36.7(2) 2_766 .
N9 Na1 Cu1 92.0(2) 2_776 .
O1 Na1 Na1 121.9(3) . 2_866
O2 Na1 Na1 101.7(3) . 2_866
N9 Na1 Na1 40.6(3) 1_645 2_866
N6 Na1 Na1 135.7(4) 2_766 2_866
O3 Na1 Na1 94.9(3) 2_766 2_866
N9 Na1 Na1 34.0(2) 2_776 2_866
Cu1 Na1 Na1 113.22(18) . 2_866

loop_
_geom_bond_atom_site_label_1
_geom_bond_atom_site_label_2
_geom_bond_distance
_geom_bond_site_symmetry_2
Cu1 O1 1.898(7) .
Cu1 O1 1.898(7) 2_766
Cu1 O3 2.019(8) .
Cu1 O3 2.019(8) 2_766
Cu1 N1 2.453(11) .
Cu1 N1 2.453(11) 2_766
Cu1 Na1 3.359(4) .
Cu1 Na1 3.359(4) 2_766
Cu2 N1 1.937(10) .
Cu2 N4 1.957(10) .
Cu2 N7 2.014(9) .
Cu2 N7 2.023(9) 2_776
O1 C1 1.318(11) .
O1 Na1 2.256(9) .
O2 C6 1.369(14) .
O2 C7 1.440(12) .
O2 Na1 2.397(9) .
C2 C9 1.409(14) .
C2 C3 1.423(15) .
C2 C1 1.431(14) .
N8 N9 1.127(13) .
N8 N7 1.192(12) .
C9 O3 1.237(12) .
C9 H9A 0.9300 .
C7 C8 1.473(17) .
C7 H7A 0.9700 .
C7 H7B 0.9700 .
N6 N5 1.145(13) .
N6 Na1 2.431(12) 2_766
N1 N2 1.212(14) .
C5 C6 1.342(16) .
C5 C4 1.389(16) .
C5 H5 0.9300 .
N2 N3 1.129(15) .
N9 Na1 2.417(12) 1_465
N9 Na1 2.816(13) 2_776
N7 Cu2 2.023(9) 2_776
N5 N4 1.181(13) .
C6 C1 1.451(14) .
C8 H8A 0.9600 .
C8 H8B 0.9600 .
C8 H8C 0.9600 .
C4 C3 1.364(16) .
C4 H4 0.9300 .
C3 H3 0.9300 .
O3 Na1 2.489(8) 2_766
Na1 N9 2.417(12) 1_645
Na1 N6 2.431(12) 2_766
Na1 O3 2.489(8) 2_766
Na1 N9 2.816(13) 2_776
Na1 Na1 4.169(10) 2_866
